data_7204545
loop_
_publ_author_name
'Edwards, Dennis A.'
'Mahon, Mary F.'
'Molloy, Kieran C.'
'Ogrodnik, Virginie'

_publ_section_title
;
 Aerosol-assisted chemical vapour deposition of silver films from
 adducts of functionalised silver carboxylates
;
_journal_issue 3
_journal_name_full 'Journal of Materials Chemistry'
_journal_page_first 563
_journal_paper_doi 10.1039/b210085c
_journal_volume 13
_journal_year 2003
_chemical_formula_sum 'C5 H7 Ag O2'
_chemical_formula_weight 206.98
_chemical_name_systematic
; 
? 
;
_space_group_IT_number 14
_symmetry_cell_setting monoclinic
_symmetry_space_group_name_Hall '-P 2yab'
_symmetry_space_group_name_H-M 'P 1 21/a 1'
_atom_sites_solution_hydrogens geom
_atom_sites_solution_primary direct
_atom_sites_solution_secondary difmap
_audit_creation_method SHELXL
_cell_angle_alpha 90.00
_cell_angle_beta 91.51(2)
_cell_angle_gamma 90.00
_cell_formula_units_Z 4
_cell_length_a 5.9650(10)
_cell_length_b 8.956(2)
_cell_length_c 10.292(2)
_cell_measurement_temperature 293(2)
_cell_volume 549.63(19)
_computing_structure_refinement 'SHELXL-93 (Sheldrick, 1993)'
_computing_structure_solution 'SHELXS-86 (Sheldrick, 1990)'
_diffrn_ambient_temperature 293(2)
_diffrn_radiation_monochromator graphite
_diffrn_radiation_source 'fine-focus sealed tube'
_diffrn_radiation_wavelength 0.70930
_diffrn_reflns_av_R_equivalents 0.0000
_diffrn_reflns_av_sigmaI/netI 0.0138
_diffrn_reflns_limit_h_max 6
_diffrn_reflns_limit_h_min -6
_diffrn_reflns_limit_k_max 9
_diffrn_reflns_limit_k_min 0
_diffrn_reflns_limit_l_max 10
_diffrn_reflns_limit_l_min 0
_diffrn_reflns_number 676
_diffrn_reflns_theta_max 21.97
_diffrn_reflns_theta_min 3.01
_exptl_absorpt_coefficient_mu 3.556
_exptl_absorpt_correction_T_max 1.000
_exptl_absorpt_correction_T_min 0.228
_exptl_absorpt_correction_type DIFABS
_exptl_crystal_density_diffrn 2.501
_exptl_crystal_F_000 400
_exptl_crystal_size_max 0.3
_exptl_crystal_size_mid 0.3
_exptl_crystal_size_min 0.3
_refine_diff_density_max 0.812
_refine_diff_density_min -0.788
_refine_diff_density_rms 0.178
_refine_ls_extinction_coef 0.0047(20)
_refine_ls_extinction_expression Fc^*^=kFc[1+0.001xFc^2^\l^3^/sin(2\q)]^-1/4^
_refine_ls_extinction_method SHELXL
_refine_ls_goodness_of_fit_all 1.154
_refine_ls_goodness_of_fit_obs 1.159
_refine_ls_matrix_type full
_refine_ls_number_parameters 69
_refine_ls_number_reflns 674
_refine_ls_number_restraints 1
_refine_ls_restrained_S_all 1.186
_refine_ls_restrained_S_obs 1.158
_refine_ls_R_factor_all 0.0400
_refine_ls_R_factor_obs 0.0357
_refine_ls_shift/esd_max 0.000
_refine_ls_shift/esd_mean 0.000
_refine_ls_structure_factor_coef Fsqd
_refine_ls_weighting_details 'w=1/[\s^2^(Fo^2^)+(0.0721P)^2^+1.0654P] where P=(Fo^2^+2Fc^2^)/3'
_refine_ls_weighting_scheme calc
_refine_ls_wR_factor_all 0.1024
_refine_ls_wR_factor_obs 0.0947
_reflns_number_observed 613
_reflns_number_total 676
_reflns_observed_criterion >2sigma(I)
_cod_data_source_file b210085c.txt
_cod_data_source_block 96dae2
_cod_depositor_comments
;
The following automatic conversions were performed:

'_refine_ls_weighting_scheme' value 'calc
w=1/[\s^2^(Fo^2^)+(0.0721P)^2^+1.0654P] where P=(Fo^2^+2Fc^2^)/3' was
changed to 'calc'. New tag '_refine_ls_weighting_details' was
created. The value of the new tag was set to
'w=1/[\s^2^(Fo^2^)+(0.0721P)^2^+1.0654P] where P=(Fo^2^+2Fc^2^)/3'.

Automatic conversion script
Id: cif_fix_values 3143 2015-03-26 13:38:13Z robertas 
;
_cod_original_cell_volume 549.6(2)
_cod_original_sg_symbol_H-M P21/a
_cod_database_code 7204545

loop_
_symmetry_equiv_pos_as_xyz
'x, y, z'
'-x+1/2, y+1/2, -z'
'-x, -y, -z'
'x-1/2, -y-1/2, z'

loop_
_atom_site_aniso_label
_atom_site_aniso_U_11
_atom_site_aniso_U_22
_atom_site_aniso_U_33
_atom_site_aniso_U_23
_atom_site_aniso_U_13
_atom_site_aniso_U_12
Ag1 0.0227(5) 0.0240(5) 0.0233(6) 0.0069(2) -0.0007(3) -0.0039(2)
O1 0.019(3) 0.019(3) 0.013(3) -0.003(2) 0.004(2) 0.003(2)
O2 0.017(2) 0.025(2) 0.011(2) -0.002(2) 0.007(2) 0.005(2)
C3 0.028(4) 0.014(3) 0.009(4) 0.002(3) 0.012(3) 0.006(3)
C4 0.017(3) 0.023(3) 0.019(4) 0.000(3) 0.006(3) -0.002(3)
C5 0.021(4) 0.021(4) 0.013(4) -0.001(2) 0.009(3) 0.000(2)

loop_
_atom_site_label
_atom_site_type_symbol
_atom_site_fract_x
_atom_site_fract_y
_atom_site_fract_z
_atom_site_U_iso_or_equiv
_atom_site_thermal_displace_type
_atom_site_occupancy
_atom_site_calc_flag
_atom_site_refinement_flags
_atom_site_disorder_group
Ag1 Ag 0.08128(9) 0.63239(5) 0.44021(5) 0.0233(4) Uani 1 d . .
O1 O -0.2630(8) 0.6291(4) 0.3571(4) 0.0171(11) Uani 1 d . .
O2 O -0.3542(8) 0.3961(5) 0.4129(5) 0.0178(10) Uani 1 d . .
C1 C -0.3882(9) 0.5135(6) 0.3505(6) 0.0137(14) Uiso 1 d . .
C2 C -0.5748(9) 0.5191(6) 0.2508(6) 0.0143(14) Uiso 1 d . .
C3 C -0.7433(11) 0.4211(7) 0.2596(6) 0.0168(14) Uani 1 d D .
H3 H -0.7622(130) 0.3577(61) 0.3247(52) 0.020 Uiso 1 d D .
C4 C -0.9362(11) 0.3998(8) 0.1654(7) 0.0196(15) Uani 1 d . .
H4A H -1.0649(21) 0.3661(43) 0.2112(8) 0.029 Uiso 1 calc R .
H4B H -0.8971(26) 0.3267(33) 0.1017(23) 0.029 Uiso 1 calc R .
H4C H -0.9703(44) 0.4928(12) 0.1230(29) 0.029 Uiso 1 calc R .
C5 C -0.5548(12) 0.6296(6) 0.1421(7) 0.018(2) Uani 1 d . .
H5A H -0.4193(34) 0.6108(27) 0.0965(23) 0.027 Uiso 1 calc R .
H5B H -0.5508(64) 0.7290(6) 0.1771(8) 0.027 Uiso 1 calc R .
H5C H -0.6814(34) 0.6198(29) 0.0832(21) 0.027 Uiso 1 calc R .

loop_
_atom_type_symbol
_atom_type_description
_atom_type_scat_dispersion_real
_atom_type_scat_dispersion_imag
_atom_type_scat_source
C C 0.0033 0.0016 'International Tables Vol C Tables 4.2.6.8 and 6.1.1.4'
H H 0.0000 0.0000 'International Tables Vol C Tables 4.2.6.8 and 6.1.1.4'
O O 0.0106 0.0060 'International Tables Vol C Tables 4.2.6.8 and 6.1.1.4'
Ag Ag -0.8971 1.1015 'International Tables Vol C Tables 4.2.6.8 and 6.1.1.4'

loop_
_geom_angle_atom_site_label_1
_geom_angle_atom_site_label_2
_geom_angle_atom_site_label_3
_geom_angle
_geom_angle_site_symmetry_1
_geom_angle_site_symmetry_3
_geom_angle_publ_flag
O1 Ag1 O2 158.0(2) . 3_566 ?
O1 Ag1 O1 103.33(14) . 4_675 ?
O2 Ag1 O1 93.4(2) 3_566 4_675 ?
O1 Ag1 Ag1 80.35(11) . 3_566 ?
O2 Ag1 Ag1 82.03(13) 3_566 3_566 ?
O1 Ag1 Ag1 174.44(11) 4_675 3_566 ?
C1 O1 Ag1 124.7(4) . . ?
C1 O1 Ag1 119.4(4) . 4_575 ?
Ag1 O1 Ag1 102.0(2) . 4_575 ?
C1 O2 Ag1 123.9(4) . 3_566 ?
O2 C1 O1 124.7(6) . . ?
O2 C1 C2 119.4(5) . . ?
O1 C1 C2 115.7(5) . . ?
C3 C2 C1 118.6(6) . . ?
C3 C2 C5 123.9(6) . . ?
C1 C2 C5 117.5(5) . . ?
C2 C3 C4 127.3(6) . . ?

loop_
_geom_bond_atom_site_label_1
_geom_bond_atom_site_label_2
_geom_bond_distance
_geom_bond_site_symmetry_2
_geom_bond_publ_flag
Ag1 O1 2.204(5) . ?
Ag1 O2 2.207(5) 3_566 ?
Ag1 O1 2.490(4) 4_675 ?
Ag1 Ag1 2.8532(10) 3_566 ?
O1 C1 1.277(7) . ?
O1 Ag1 2.490(4) 4_575 ?
O2 C1 1.246(8) . ?
O2 Ag1 2.207(5) 3_566 ?
C1 C2 1.495(9) . ?
C2 C3 1.339(9) . ?
C2 C5 1.501(9) . ?
C3 C4 1.497(10) . ?
